data_7251109
loop_
_publ_author_name
'Radiush, Ekaterina A.'
'Sinelnikov, Gleb O.'
'Sukhikh, Taisiya Sergeevna'
'Shurikov, Matvey K.'
'Shamshurin, Maxim'
'Semenov, Nikolay A.'
'Postnikov, Pavel S.'
'Sokolov, Maksim Nailyevich'
'Abramov, Pavel A.'

_publ_section_title
;
 Substituent effects on the structure of [Ag(py-R)n](NO3) ionic pairs:
 structural and computational studies
;
_journal_name_full CrystEngComm
_journal_paper_doi 10.1039/D5CE00829H
_journal_year 2025
_chemical_formula_sum 'C24 H28 Ag2 N6 O6'
_chemical_formula_weight 712.26
_space_group_crystal_system triclinic
_space_group_IT_number 2
_space_group_name_Hall '-P 1'
_space_group_name_H-M_alt 'P -1'
_atom_sites_solution_hydrogens geom
_atom_sites_solution_primary dual
_atom_sites_solution_secondary difmap
_audit_creation_method 'CrysAlisPro 1.171.42.49 (Rigaku OD, 2022)'
_audit_update_record
;
2025-08-25 deposited with the CCDC.	2025-10-21 downloaded from the CCDC.
;
_cell_angle_alpha 67.336(6)
_cell_angle_beta 64.591(6)
_cell_angle_gamma 69.458(6)
_cell_formula_units_Z 1
_cell_length_a 9.0446(5)
_cell_length_b 9.4801(6)
_cell_length_c 9.9233(7)
_cell_measurement_reflns_used 6735
_cell_measurement_temperature 296(2)
_cell_measurement_theta_max 27.4690
_cell_measurement_theta_min 2.3510
_cell_volume 691.41(9)
_computing_cell_refinement 'CrysAlisPro 1.171.41.120a (Rigaku OD, 2021)'
_computing_data_collection 'CrysAlisPro 1.171.41.120a (Rigaku OD, 2021)'
_computing_data_reduction 'CrysAlisPro 1.171.41.120a (Rigaku OD, 2021)'
_computing_molecular_graphics 'Olex2 1.5 (Dolomanov et al., 2009)'
_computing_publication_material 'Olex2 1.5 (Dolomanov et al., 2009)'
_computing_structure_refinement 'SHELXL 2018/3 (Sheldrick, 2015)'
_computing_structure_solution 'SHELXT 2018/2 (Sheldrick, 2018)'
_diffrn_ambient_temperature 296(2)
_diffrn_detector 'Hybrid Pixel Array Detector'
_diffrn_detector_area_resol_mean 5.8140
_diffrn_detector_type 'Dectris Pilatus 3R 200K-A'
_diffrn_measured_fraction_theta_full 0.991
_diffrn_measured_fraction_theta_max 0.977
_diffrn_measurement_device 'four-cycle diffractometer'
_diffrn_measurement_device_type Tongda-5000
_diffrn_measurement_method '\w scans'
_diffrn_radiation_monochromator graphite
_diffrn_radiation_probe x-ray
_diffrn_radiation_type 'Mo K\a'
_diffrn_radiation_wavelength 0.71073
_diffrn_reflns_av_R_equivalents 0.1072
_diffrn_reflns_av_unetI/netI 0.0813
_diffrn_reflns_Laue_measured_fraction_full 0.991
_diffrn_reflns_Laue_measured_fraction_max 0.977
_diffrn_reflns_limit_h_max 11
_diffrn_reflns_limit_h_min -11
_diffrn_reflns_limit_k_max 12
_diffrn_reflns_limit_k_min -12
_diffrn_reflns_limit_l_max 12
_diffrn_reflns_limit_l_min -12
_diffrn_reflns_number 14259
_diffrn_reflns_point_group_measured_fraction_full 0.991
_diffrn_reflns_point_group_measured_fraction_max 0.977
_diffrn_reflns_theta_full 25.242
_diffrn_reflns_theta_max 27.494
_diffrn_reflns_theta_min 2.365
_diffrn_source 'fine-focus sealed X-ray tube'
_diffrn_source_type 'Enhance (Mo) X-ray Source'
_exptl_absorpt_coefficient_mu 1.465
_exptl_absorpt_correction_T_max 1.00000
_exptl_absorpt_correction_T_min 0.31295
_exptl_absorpt_correction_type multi-scan
_exptl_absorpt_process_details
;
CrysAlisPro 1.171.41.120a (Rigaku Oxford Diffraction, 2021)
Empirical absorption correction using spherical harmonics,
implemented in SCALE3 ABSPACK scaling algorithm.

Empirical correction (ABSPACK) includes:
- Absorption correction using spherical harmonics
- Frame scaling
- Detector area scaling
;
_exptl_crystal_colour colorless
_exptl_crystal_density_diffrn 1.711
_exptl_crystal_description block
_exptl_crystal_F_000 356
_exptl_crystal_size_max 0.150
_exptl_crystal_size_mid 0.100
_exptl_crystal_size_min 0.100
_refine_diff_density_max 0.676
_refine_diff_density_min -1.067
_refine_diff_density_rms 0.115
_refine_ls_extinction_method none
_refine_ls_goodness_of_fit_ref 1.079
_refine_ls_hydrogen_treatment constr
_refine_ls_matrix_type full
_refine_ls_number_parameters 164
_refine_ls_number_reflns 3098
_refine_ls_number_restraints 0
_refine_ls_restrained_S_all 1.079
_refine_ls_R_factor_all 0.0813
_refine_ls_R_factor_gt 0.0642
_refine_ls_shift/su_max 0.000
_refine_ls_shift/su_mean 0.000
_refine_ls_structure_factor_coef Fsqd
_refine_ls_weighting_details 'w=1/[\s^2^(Fo^2^)+(0.0979P)^2^+0.2371P] where P=(Fo^2^+2Fc^2^)/3'
_refine_ls_weighting_scheme calc
_refine_ls_wR_factor_gt 0.1780
_refine_ls_wR_factor_ref 0.1899
_reflns_Friedel_coverage 0.000
_reflns_number_gt 2294
_reflns_number_total 3098
_reflns_threshold_expression >2\s(I)
_cod_data_source_file d5ce00829h2.cif
_cod_data_source_block 2Me_DRY
_cod_database_code 7251109
_shelx_shelxl_version_number 2019/3
_shelx_space_group_comment
;
The symmetry employed for this shelxl refinement is uniquely defined
by the following loop, which should always be used as a source of
symmetry information in preference to the above space-group names.
They are only intended as comments.
;
_shelx_estimated_absorpt_t_min 0.810
_shelx_estimated_absorpt_t_max 0.867

loop_
_space_group_symop_operation_xyz
'x, y, z'
'-x, -y, -z'

loop_
_atom_site_label
_atom_site_type_symbol
_atom_site_fract_x
_atom_site_fract_y
_atom_site_fract_z
_atom_site_U_iso_or_equiv
_atom_site_adp_type
_atom_site_occupancy
_atom_site_site_symmetry_order
_atom_site_calc_flag
_atom_site_refinement_flags_posn
_atom_site_refinement_flags_adp
_atom_site_refinement_flags_occupancy
_atom_site_disorder_assembly
_atom_site_disorder_group
Ag1 Ag 0.43364(5) 0.67944(5) 0.81179(5) 0.0839(4) Uani 1 1 d . . . . .
N1 N 0.6466(5) 0.7819(4) 0.6302(4) 0.0527(8) Uani 1 1 d . . . . .
C1 C 0.5154(9) 1.0228(7) 0.7066(8) 0.0843(16) Uani 1 1 d . . . . .
H1 H 0.429149 1.074379 0.660624 0.126 Uiso 1 1 calc R U . . .
H00E H 0.554998 1.099939 0.714582 0.126 Uiso 1 1 calc R U . . .
H00F H 0.470664 0.955783 0.808251 0.126 Uiso 1 1 calc R U . . .
C2 C 0.6583(6) 0.9266(5) 0.6071(5) 0.0542(10) Uani 1 1 d . . . . .
C4 C 0.7979(9) 0.9832(6) 0.4943(7) 0.0760(15) Uani 1 1 d . . . . .
H00G H 0.805119 1.083942 0.479342 0.091 Uiso 1 1 calc R U . . .
C5 C 0.9237(8) 0.8925(8) 0.4061(7) 0.0845(16) Uani 1 1 d . . . . .
H5 H 1.017872 0.929411 0.331539 0.101 Uiso 1 1 calc R U . . .
C6 C 0.9090(7) 0.7459(7) 0.4290(6) 0.0749(14) Uani 1 1 d . . . . .
H6 H 0.992304 0.681993 0.368697 0.090 Uiso 1 1 calc R U . . .
C7 C 0.7718(6) 0.6943(5) 0.5407(6) 0.0620(11) Uani 1 1 d . . . . .
H7 H 0.763824 0.593681 0.556092 0.074 Uiso 1 1 calc R U . . .
C12A C 0.2712(19) 0.5411(15) 0.6821(15) 0.074(3) Uiso 0.5 1 d . . P A 1
H12A H 0.279999 0.602034 0.577199 0.112 Uiso 0.5 1 calc R U P A 1
H12B H 0.252839 0.440627 0.700095 0.112 Uiso 0.5 1 calc R U P A 1
H12C H 0.373276 0.526947 0.698521 0.112 Uiso 0.5 1 calc R U P A 1
N2A N 0.164(2) 0.695(2) 0.857(2) 0.067(7) Uiso 0.5 1 d . . P A 1
C11A C 0.1309(14) 0.6227(13) 0.7892(12) 0.050(2) Uiso 0.5 1 d . . P A 1
C3A C -0.0332(17) 0.6281(17) 0.8181(14) 0.070(3) Uiso 0.5 1 d . . P A 1
H3A H -0.058863 0.574748 0.772386 0.083 Uiso 0.5 1 calc R U P A 1
C10A C -0.1601(19) 0.7136(16) 0.9156(17) 0.072(3) Uiso 0.5 1 d . . P A 1
H10A H -0.270983 0.717671 0.933426 0.087 Uiso 0.5 1 calc R U P A 1
C9A C -0.1290(19) 0.7912(16) 0.9859(17) 0.078(3) Uiso 0.5 1 d . . P A 1
H9A H -0.214635 0.848688 1.051538 0.094 Uiso 0.5 1 calc R U P A 1
C8A C 0.037(2) 0.7798(17) 0.9540(18) 0.077(5) Uiso 0.5 1 d . . P A 1
H8A H 0.065170 0.831399 0.999650 0.092 Uiso 0.5 1 calc R U P A 1
O1A O 0.5444(11) 0.3858(9) 0.9256(9) 0.0713(18) Uiso 0.5 1 d . . P A 1
O2A O 0.6754(14) 0.3310(12) 0.6982(12) 0.082(3) Uiso 0.5 1 d . . P A 1
O3A O 0.6994(15) 0.1642(12) 0.8861(13) 0.082(3) Uiso 0.5 1 d . . P A 1
N3A N 0.6534(16) 0.3032(14) 0.8400(14) 0.061(4) Uiso 0.5 1 d . . P A 1
N2B N 0.1650(17) 0.7045(15) 0.8689(16) 0.043(4) Uiso 0.5 1 d . . P A 2
C8B C 0.0658(17) 0.7832(13) 0.9739(15) 0.059(3) Uiso 0.5 1 d . . P A 2
H8B H 0.114263 0.812839 1.021797 0.071 Uiso 0.5 1 calc R U P A 2
C9B C -0.1030(15) 0.8213(13) 1.0132(13) 0.066(3) Uiso 0.5 1 d . . P A 2
H9B H -0.168545 0.883587 1.080458 0.079 Uiso 0.5 1 calc R U P A 2
C3B C -0.0797(16) 0.6801(13) 0.8493(15) 0.059(2) Uiso 0.5 1 d . . P A 2
H3B H -0.127140 0.640849 0.808478 0.071 Uiso 0.5 1 calc R U P A 2
C10B C -0.1762(14) 0.7679(13) 0.9537(13) 0.062(2) Uiso 0.5 1 d . . P A 2
H10B H -0.292637 0.790710 0.983557 0.074 Uiso 0.5 1 calc R U P A 2
C11B C 0.0871(15) 0.6550(13) 0.8106(12) 0.054(3) Uiso 0.5 1 d . . P A 2
C12B C 0.201(2) 0.5616(16) 0.6933(16) 0.079(3) Uiso 0.5 1 d . . P A 2
H12D H 0.206120 0.627447 0.590536 0.119 Uiso 0.5 1 calc R U P A 2
H12E H 0.156849 0.473451 0.715787 0.119 Uiso 0.5 1 calc R U P A 2
H12F H 0.311679 0.525104 0.699870 0.119 Uiso 0.5 1 calc R U P A 2
O2B O 0.6180(16) 0.3603(14) 0.7021(13) 0.093(3) Uiso 0.5 1 d . . P A 2
O3B O 0.640(2) 0.1729(19) 0.923(2) 0.124(5) Uiso 0.5 1 d . . P A 2
O1B O 0.6241(12) 0.4144(9) 0.8859(10) 0.0772(19) Uiso 0.5 1 d . . P A 2
N3B N 0.6245(12) 0.3044(10) 0.8336(10) 0.041(3) Uiso 0.5 1 d . . P A 2

loop_
_atom_site_aniso_label
_atom_site_aniso_U_11
_atom_site_aniso_U_22
_atom_site_aniso_U_33
_atom_site_aniso_U_23
_atom_site_aniso_U_13
_atom_site_aniso_U_12
Ag1 0.0620(4) 0.0986(5) 0.0823(5) -0.0165(3) -0.0102(3) -0.0358(3)
N1 0.0530(19) 0.0587(19) 0.0478(17) -0.0126(14) -0.0180(15) -0.0155(15)
C1 0.097(4) 0.071(3) 0.091(4) -0.040(3) -0.036(3) -0.001(3)
C2 0.059(2) 0.055(2) 0.054(2) -0.0105(17) -0.026(2) -0.0150(18)
C4 0.083(4) 0.062(3) 0.083(4) 0.000(2) -0.032(3) -0.034(3)
C5 0.064(3) 0.105(4) 0.065(3) 0.002(3) -0.010(3) -0.040(3)
C6 0.061(3) 0.088(4) 0.064(3) -0.022(2) -0.013(2) -0.012(3)
C7 0.065(3) 0.057(2) 0.062(3) -0.0184(19) -0.022(2) -0.010(2)

loop_
_atom_type_symbol
_atom_type_description
_atom_type_scat_dispersion_real
_atom_type_scat_dispersion_imag
_atom_type_scat_source
C C 0.0033 0.0016 'International Tables Vol C Tables 4.2.6.8 and 6.1.1.4'
H H 0.0000 0.0000 'International Tables Vol C Tables 4.2.6.8 and 6.1.1.4'
Ag Ag -0.8971 1.1015 'International Tables Vol C Tables 4.2.6.8 and 6.1.1.4'
N N 0.0061 0.0033 'International Tables Vol C Tables 4.2.6.8 and 6.1.1.4'
O O 0.0106 0.0060 'International Tables Vol C Tables 4.2.6.8 and 6.1.1.4'

loop_
_geom_angle_atom_site_label_1
_geom_angle_atom_site_label_2
_geom_angle_atom_site_label_3
_geom_angle
_geom_angle_site_symmetry_1
_geom_angle_site_symmetry_3
_geom_angle_publ_flag
N2B Ag1 N1 140.6(4) . . ?
N1 Ag1 N2A 139.6(5) . . ?
N2B Ag1 O1A 102.3(4) . 2_667 ?
N1 Ag1 O1A 109.5(2) . 2_667 ?
N2A Ag1 O1A 105.5(5) . 2_667 ?
N2B Ag1 O1B 121.6(4) . . ?
N1 Ag1 O1B 92.7(2) . . ?
N1 Ag1 O1A 108.8(2) . . ?
N2A Ag1 O1A 103.2(5) . . ?
O1A Ag1 O1A 66.3(3) 2_667 . ?
C2 N1 C7 118.2(4) . . ?
C2 N1 Ag1 122.9(3) . . ?
C7 N1 Ag1 118.9(3) . . ?
C2 C1 H1 109.5 . . ?
C2 C1 H00E 109.5 . . ?
H1 C1 H00E 109.5 . . ?
C2 C1 H00F 109.5 . . ?
H1 C1 H00F 109.5 . . ?
H00E C1 H00F 109.5 . . ?
N1 C2 C4 120.4(4) . . ?
N1 C2 C1 117.1(4) . . ?
C4 C2 C1 122.5(5) . . ?
C5 C4 C2 120.5(5) . . ?
C5 C4 H00G 119.8 . . ?
C2 C4 H00G 119.8 . . ?
C4 C5 C6 118.6(5) . . ?
C4 C5 H5 120.7 . . ?
C6 C5 H5 120.7 . . ?
C7 C6 C5 119.3(5) . . ?
C7 C6 H6 120.4 . . ?
C5 C6 H6 120.4 . . ?
N1 C7 C6 123.0(5) . . ?
N1 C7 H7 118.5 . . ?
C6 C7 H7 118.5 . . ?
C11A C12A H12A 109.5 . . ?
C11A C12A H12B 109.5 . . ?
H12A C12A H12B 109.5 . . ?
C11A C12A H12C 109.5 . . ?
H12A C12A H12C 109.5 . . ?
H12B C12A H12C 109.5 . . ?
C11A N2A C8A 120.9(17) . . ?
C11A N2A Ag1 118.5(13) . . ?
C8A N2A Ag1 120.6(12) . . ?
N2A C11A C3A 119.3(14) . . ?
N2A C11A C12A 118.1(13) . . ?
C3A C11A C12A 122.6(11) . . ?
C11A C3A C10A 119.4(12) . . ?
C11A C3A H3A 120.3 . . ?
C10A C3A H3A 120.3 . . ?
C9A C10A C3A 122.4(13) . . ?
C9A C10A H10A 118.8 . . ?
C3A C10A H10A 118.8 . . ?
C10A C9A C8A 115.4(14) . . ?
C10A C9A H9A 122.3 . . ?
C8A C9A H9A 122.3 . . ?
C9A C8A N2A 122.5(16) . . ?
C9A C8A H8A 118.8 . . ?
N2A C8A H8A 118.8 . . ?
N3A O1A Ag1 115.6(7) . 2_667 ?
N3A O1A Ag1 121.0(7) . . ?
Ag1 O1A Ag1 113.7(3) 2_667 . ?
O3A N3A O1A 123.2(12) . . ?
O3A N3A O2A 105.8(11) . . ?
O1A N3A O2A 124.4(12) . . ?
C8B N2B C11B 116.4(13) . . ?
C8B N2B Ag1 114.1(10) . . ?
C11B N2B Ag1 129.5(10) . . ?
N2B C8B C9B 122.1(14) . . ?
N2B C8B H8B 118.9 . . ?
C9B C8B H8B 118.9 . . ?
C8B C9B C10B 119.5(12) . . ?
C8B C9B H9B 120.2 . . ?
C10B C9B H9B 120.2 . . ?
C11B C3B C10B 115.7(10) . . ?
C11B C3B H3B 122.1 . . ?
C10B C3B H3B 122.1 . . ?
C9B C10B C3B 120.7(11) . . ?
C9B C10B H10B 119.7 . . ?
C3B C10B H10B 119.7 . . ?
C3B C11B N2B 125.4(12) . . ?
C3B C11B C12B 118.4(11) . . ?
N2B C11B C12B 116.3(12) . . ?
C11B C12B H12D 109.5 . . ?
C11B C12B H12E 109.5 . . ?
H12D C12B H12E 109.5 . . ?
C11B C12B H12F 109.5 . . ?
H12D C12B H12F 109.5 . . ?
H12E C12B H12F 109.5 . . ?
N3B O1B Ag1 115.1(6) . . ?
O3B N3B O2B 135.6(12) . . ?
O3B N3B O1B 113.5(11) . . ?
O2B N3B O1B 110.7(9) . . ?

loop_
_geom_bond_atom_site_label_1
_geom_bond_atom_site_label_2
_geom_bond_distance
_geom_bond_site_symmetry_2
_geom_bond_publ_flag
Ag1 N2B 2.190(14) . ?
Ag1 N1 2.210(4) . ?
Ag1 N2A 2.24(2) . ?
Ag1 O1A 2.516(7) 2_667 ?
Ag1 O1B 2.539(8) . ?
Ag1 O1A 2.573(7) . ?
N1 C2 1.336(6) . ?
N1 C7 1.344(6) . ?
C1 C2 1.500(7) . ?
C1 H1 0.9600 . ?
C1 H00E 0.9600 . ?
C1 H00F 0.9600 . ?
C2 C4 1.391(8) . ?
C4 C5 1.356(10) . ?
C4 H00G 0.9300 . ?
C5 C6 1.364(9) . ?
C5 H5 0.9300 . ?
C6 C7 1.355(8) . ?
C6 H6 0.9300 . ?
C7 H7 0.9300 . ?
C12A C11A 1.458(17) . ?
C12A H12A 0.9600 . ?
C12A H12B 0.9600 . ?
C12A H12C 0.9600 . ?
N2A C11A 1.30(2) . ?
N2A C8A 1.38(2) . ?
C11A C3A 1.371(16) . ?
C3A C10A 1.382(19) . ?
C3A H3A 0.9300 . ?
C10A C9A 1.35(2) . ?
C10A H10A 0.9300 . ?
C9A C8A 1.37(2) . ?
C9A H9A 0.9300 . ?
C8A H8A 0.9300 . ?
O1A N3A 1.248(14) . ?
O2A N3A 1.265(16) . ?
O3A N3A 1.197(15) . ?
N2B C8B 1.332(19) . ?
N2B C11B 1.358(18) . ?
C8B C9B 1.350(18) . ?
C8B H8B 0.9300 . ?
C9B C10B 1.358(17) . ?
C9B H9B 0.9300 . ?
C3B C11B 1.342(17) . ?
C3B C10B 1.381(17) . ?
C3B H3B 0.9300 . ?
C10B H10B 0.9300 . ?
C11B C12B 1.524(17) . ?
C12B H12D 0.9600 . ?
C12B H12E 0.9600 . ?
C12B H12F 0.9600 . ?
O2B N3B 1.224(15) . ?
O3B N3B 1.222(19) . ?
O1B N3B 1.330(12) . ?
